data_2211516
loop_
_publ_author_name
'Bai, Guo-Yi'
'Simpson, Jim'
'Chen, Yong'
'Li, Jiang-Sheng'
'Ning, Hui-Sen'

_publ_section_title
;
 2,6-Di-<i>tert</i>-butyl-4-(hydroxymethyl)phenol
;
_journal_coeditor_code LH2244
_journal_issue 12
_journal_name_full 'Acta Crystallographica Section E'
_journal_page_first o5719
_journal_page_last o5721
_journal_paper_doi 10.1107/S160053680604791X
_journal_volume 62
_journal_year 2006
_chemical_formula_moiety 'C15 H24 O2'
_chemical_formula_sum 'C15 H24 O2'
_chemical_formula_weight 236.34
_chemical_melting_point .412E-305
_chemical_name_systematic
;
 2,6-di-tert-butyl-4-(hydroxymethyl)phenol
;
_space_group_IT_number 31
_symmetry_cell_setting orthorhombic
_symmetry_space_group_name_Hall 'P 2ac -2'
_symmetry_space_group_name_H-M 'P m n 21'
_atom_sites_solution_hydrogens geom
_atom_sites_solution_primary direct
_atom_sites_solution_secondary difmap
_cell_angle_alpha 90.00
_cell_angle_beta 90.00
_cell_angle_gamma 90.00
_cell_formula_units_Z 2
_cell_length_a 18.901(5)
_cell_length_b 6.2580(14)
_cell_length_c 6.2670(19)
_cell_measurement_reflns_used 2308
_cell_measurement_temperature 294(2)
_cell_measurement_theta_max 26.05
_cell_measurement_theta_min 3.43
_cell_volume 741.3(3)
_computing_cell_refinement 'SAINT (Bruker, 1997)'
_computing_data_collection 'SMART (Bruker, 1997)'
_computing_data_reduction SAINT
_computing_molecular_graphics 'SHELXTL (Bruker, 1997)'
_computing_publication_material SHELXTL
_computing_structure_refinement 'SHELXL97 (Sheldrick, 1997)'
_computing_structure_solution 'SHELXS97 (Sheldrick, 1997)'
_diffrn_ambient_temperature 294(2)
_diffrn_measured_fraction_theta_full 0.995
_diffrn_measured_fraction_theta_max 0.995
_diffrn_measurement_device_type 'Bruker SMART CCD area-detector'
_diffrn_measurement_method '\f and \w scans'
_diffrn_radiation_monochromator graphite
_diffrn_radiation_source 'fine-focus sealed tube'
_diffrn_radiation_type MoK\a
_diffrn_radiation_wavelength 0.71073
_diffrn_reflns_av_R_equivalents 0.0322
_diffrn_reflns_av_sigmaI/netI 0.0219
_diffrn_reflns_limit_h_max 20
_diffrn_reflns_limit_h_min -22
_diffrn_reflns_limit_k_max 5
_diffrn_reflns_limit_k_min -7
_diffrn_reflns_limit_l_max 6
_diffrn_reflns_limit_l_min -7
_diffrn_reflns_number 3466
_diffrn_reflns_theta_full 25.01
_diffrn_reflns_theta_max 25.01
_diffrn_reflns_theta_min 3.42
_diffrn_standards_number 0
_exptl_absorpt_coefficient_mu 0.068
_exptl_absorpt_correction_T_max 0.9838
_exptl_absorpt_correction_T_min 0.9785
_exptl_absorpt_correction_type multi-scan
_exptl_absorpt_process_details '(SADABS; Bruker, 1997)'
_exptl_crystal_colour colourless
_exptl_crystal_density_diffrn 1.059
_exptl_crystal_density_method 'not measured'
_exptl_crystal_description block
_exptl_crystal_F_000 260
_exptl_crystal_size_max 0.32
_exptl_crystal_size_mid 0.28
_exptl_crystal_size_min 0.24
_refine_diff_density_max 0.494
_refine_diff_density_min -0.214
_refine_ls_extinction_method none
_refine_ls_goodness_of_fit_ref 1.115
_refine_ls_hydrogen_treatment constr
_refine_ls_matrix_type full
_refine_ls_number_parameters 92
_refine_ls_number_reflns 740
_refine_ls_number_restraints 2
_refine_ls_restrained_S_all 1.117
_refine_ls_R_factor_all 0.0675
_refine_ls_R_factor_gt 0.0640
_refine_ls_shift/su_max 0.001
_refine_ls_shift/su_mean <0.001
_refine_ls_structure_factor_coef Fsqd
_refine_ls_weighting_details 'calc w=1/[\s^2^(Fo^2^)+(0.1499P)^2^+0.1064P] where P=(Fo^2^+2Fc^2^)/3'
_refine_ls_weighting_scheme calc
_refine_ls_wR_factor_gt 0.1937
_refine_ls_wR_factor_ref 0.2012
_reflns_number_gt 685
_reflns_number_total 740
_reflns_threshold_expression I>2\s(I)
_cod_data_source_file lh2244.cif
_cod_data_source_block I
_cod_depositor_comments
;
The following automatic conversions were performed:
'_symmetry_cell_setting' value 'Orthorhombic' changed to 'orthorhombic'
according to '/home/saulius/struct/CIF-dictionaries/cif_core.dic'
dictionary named 'cif_core.dic' version 2.4.1 from 2010-06-29.

Automatic conversion script
Id: cif_fix_enum 1527 2010-12-29 10:47:43Z saulius 

The following automatic conversions were performed:

'_symmetry_cell_setting' value 'Orthorhombic' changed to
'orthorhombic' according to
/home/saulius/struct/CIF-dictionaries/cif_core.dic dictionary named
'cif_core.dic' version 2.4.1 from 2010-06-29.

Automatic conversion script
Id: cif_fix_values 1715 2011-07-08 13:25:40Z adriana 
;
_cod_database_code 2211516
_cod_database_fobs_code 2211516

loop_
_symmetry_equiv_pos_as_xyz
'x, y, z'
'-x+1/2, -y, z+1/2'
'x+1/2, -y, z+1/2'
'-x, y, z'

loop_
_atom_site_type_symbol
_atom_site_label
_atom_site_fract_x
_atom_site_fract_y
_atom_site_fract_z
_atom_site_U_iso_or_equiv
_atom_site_adp_type
_atom_site_calc_flag
_atom_site_refinement_flags
_atom_site_occupancy
_atom_site_disorder_assembly
_atom_site_disorder_group
O O1 0.0000 0.5588(7) 0.5338(8) 0.0712(13) Uani d S 1 . .
H H1 0.0000 0.5570 0.6665 0.085 Uiso d SPR 0.5 . .
H H1A 0.0000 0.4331 0.4787 0.085 Uiso d SPR 0.5 . .
C C1 0.0000 0.7185(6) 0.3821(7) 0.0342(10) Uani d S 1 . .
C C2 0.06634(14) 0.7979(4) 0.3063(6) 0.0344(8) Uani d . 1 . .
C C3 0.06387(15) 0.9599(5) 0.1500(6) 0.0400(8) Uani d . 1 . .
H H3 0.1061 1.0146 0.0972 0.048 Uiso calc R 1 . .
C C4 0.0000 1.0411(7) 0.0715(8) 0.0453(11) Uani d S 1 . .
C C5 0.13906(14) 0.7111(5) 0.3912(6) 0.0425(9) Uani d . 1 . .
C C6 0.1469(2) 0.4730(6) 0.3333(10) 0.0659(13) Uani d . 1 . .
H H6A 0.1418 0.4555 0.1819 0.099 Uiso calc R 1 . .
H H6B 0.1110 0.3918 0.4052 0.099 Uiso calc R 1 . .
H H6C 0.1927 0.4232 0.3767 0.099 Uiso calc R 1 . .
C C7 0.14506(18) 0.7456(8) 0.6423(9) 0.0660(12) Uani d . 1 . .
H H7A 0.1090 0.6641 0.7129 0.099 Uiso calc R 1 . .
H H7B 0.1391 0.8944 0.6749 0.099 Uiso calc R 1 . .
H H7C 0.1908 0.6992 0.6903 0.099 Uiso calc R 1 . .
C C8 0.20304(17) 0.8268(7) 0.2866(8) 0.0599(11) Uani d . 1 . .
H H8A 0.2462 0.7609 0.3331 0.090 Uiso calc R 1 . .
H H8B 0.2030 0.9745 0.3279 0.090 Uiso calc R 1 . .
H H8C 0.1995 0.8164 0.1341 0.090 Uiso calc R 1 . .
C C9 0.0000 1.2170(10) -0.0980(11) 0.0708(19) Uani d SD 1 . .
H H9A 0.0097 1.3499 -0.0274 0.085 Uiso d PR 0.50 A 1
H H9B -0.0471 1.2266 -0.1548 0.085 Uiso d PR 0.50 A 1
O O2 0.0467(4) 1.2023(17) -0.2662(15) 0.125(4) Uani d PD 0.50 . 1
H H2A 0.0403 1.3064 -0.3510 0.188 Uiso d PR 0.50 . 1

loop_
_atom_site_aniso_label
_atom_site_aniso_U_11
_atom_site_aniso_U_22
_atom_site_aniso_U_33
_atom_site_aniso_U_12
_atom_site_aniso_U_13
_atom_site_aniso_U_23
O1 0.077(3) 0.064(3) 0.072(3) 0.000 0.000 0.044(2)
C1 0.040(2) 0.032(2) 0.030(2) 0.000 0.000 0.0099(18)
C2 0.0378(16) 0.0289(15) 0.0366(17) 0.0022(10) -0.0007(12) -0.0006(14)
C3 0.0436(16) 0.0348(16) 0.0415(17) -0.0066(12) 0.0053(15) 0.0062(16)
C4 0.055(2) 0.037(2) 0.044(2) 0.000 0.000 0.011(2)
C5 0.0323(16) 0.0475(19) 0.0476(19) 0.0056(11) -0.0009(13) 0.0017(16)
C6 0.053(2) 0.047(2) 0.097(4) 0.0139(15) -0.003(2) 0.000(2)
C7 0.052(2) 0.097(3) 0.049(2) 0.006(2) -0.0137(19) 0.001(2)
C8 0.0363(16) 0.070(2) 0.073(3) -0.0003(16) 0.0013(17) 0.007(2)
C9 0.066(3) 0.066(4) 0.081(5) 0.000 0.000 0.046(4)
O2 0.141(6) 0.139(8) 0.096(6) 0.051(6) 0.040(7) 0.042(6)

loop_
_atom_type_symbol
_atom_type_description
_atom_type_scat_dispersion_real
_atom_type_scat_dispersion_imag
_atom_type_scat_source
C C 0.0033 0.0000 'International Tables Vol C Tables 4.2.6.8 and 6.1.1.4'
H H 0.0000 0.0000 'International Tables Vol C Tables 4.2.6.8 and 6.1.1.4'
O O 0.0106 0.0000 'International Tables Vol C Tables 4.2.6.8 and 6.1.1.4'

loop_
_geom_angle_atom_site_label_1
_geom_angle_atom_site_label_2
_geom_angle_atom_site_label_3
_geom_angle_site_symmetry_1
_geom_angle_site_symmetry_3
_geom_angle
C1 O1 H1 . . 134.4
C1 O1 H1A . . 112.7
H1 O1 H1A . . 112.9
O1 C1 C2 . . 118.72(17)
O1 C1 C2 . 4 118.72(17)
C2 C1 C2 . 4 122.6(3)
C3 C2 C1 . . 116.8(3)
C3 C2 C5 . . 120.8(3)
C1 C2 C5 . . 122.3(3)
C4 C3 C2 . . 122.3(3)
C4 C3 H3 . . 118.9
C2 C3 H3 . . 118.9
C3 C4 C3 4 . 119.3(4)
C3 C4 C9 4 . 120.4(2)
C3 C4 C9 . . 120.4(2)
C6 C5 C8 . . 106.1(3)
C6 C5 C2 . . 109.8(3)
C8 C5 C2 . . 112.2(3)
C6 C5 C7 . . 110.9(4)
C8 C5 C7 . . 107.3(3)
C2 C5 C7 . . 110.5(3)
C5 C6 H6A . . 109.5
C5 C6 H6B . . 109.5
H6A C6 H6B . . 109.5
C5 C6 H6C . . 109.5
H6A C6 H6C . . 109.5
H6B C6 H6C . . 109.5
C5 C7 H7A . . 109.5
C5 C7 H7B . . 109.5
H7A C7 H7B . . 109.5
C5 C7 H7C . . 109.5
H7A C7 H7C . . 109.5
H7B C7 H7C . . 109.5
C5 C8 H8A . . 109.5
C5 C8 H8B . . 109.5
H8A C8 H8B . . 109.5
C5 C8 H8C . . 109.5
H8A C8 H8C . . 109.5
H8B C8 H8C . . 109.5
O2 C9 O2 4 . 79.7(9)
O2 C9 C4 4 . 118.9(6)
O2 C9 C4 . . 118.9(6)
O2 C9 H9A 4 . 122.2
O2 C9 H9A . . 106.8
C4 C9 H9A . . 107.7
O2 C9 H9B . . 108.3
C4 C9 H9B . . 107.6
H9A C9 H9B . . 107.1
C9 O2 H2A . . 109.6

loop_
_geom_bond_atom_site_label_1
_geom_bond_atom_site_label_2
_geom_bond_site_symmetry_2
_geom_bond_distance
O1 C1 . 1.379(6)
O1 H1 . 0.8315
O1 H1A . 0.8592
C1 C2 . 1.430(3)
C1 C2 4 1.430(3)
C2 C3 . 1.411(5)
C2 C5 . 1.570(4)
C3 C4 . 1.399(4)
C3 H3 . 0.9300
C4 C3 4 1.399(4)
C4 C9 . 1.530(7)
C5 C6 . 1.541(5)
C5 C8 . 1.554(5)
C5 C7 . 1.592(7)
C6 H6A . 0.9600
C6 H6B . 0.9600
C6 H6C . 0.9600
C7 H7A . 0.9600
C7 H7B . 0.9600
C7 H7C . 0.9600
C8 H8A . 0.9600
C8 H8B . 0.9600
C8 H8C . 0.9600
C9 O2 4 1.378(7)
C9 O2 . 1.378(7)
C9 H9A . 0.9595
C9 H9B . 0.9601
O2 O2 4 1.766(15)
O2 H2A . 0.8498

loop_
_geom_hbond_atom_site_label_D
_geom_hbond_atom_site_label_H
_geom_hbond_atom_site_label_A
_geom_hbond_site_symmetry_A
_geom_hbond_distance_DH
_geom_hbond_distance_HA
_geom_hbond_distance_DA
_geom_hbond_angle_DHA
O2 H2A O1 1_564 0.85 1.90 2.707(10) 159.1
C6 H6B O2 1_546 0.96 2.67 3.571(10) 156.8
C7 H7B O2 1_556 0.96 2.63 3.457(11) 145.1

loop_
_geom_torsion_atom_site_label_1
_geom_torsion_atom_site_label_2
_geom_torsion_atom_site_label_3
_geom_torsion_atom_site_label_4
_geom_torsion_site_symmetry_1
_geom_torsion_site_symmetry_4
_geom_torsion
O1 C1 C2 C3 . . 179.5(4)
C2 C1 C2 C3 4 . -0.4(6)
O1 C1 C2 C5 . . -0.5(6)
C2 C1 C2 C5 4 . 179.6(2)
C1 C2 C3 C4 . . 0.2(5)
C5 C2 C3 C4 . . -179.8(4)
C2 C3 C4 C3 . 4 0.0(7)
C2 C3 C4 C9 . . 179.9(5)
C3 C2 C5 C6 . . -116.6(4)
C1 C2 C5 C6 . . 63.5(5)
C3 C2 C5 C8 . . 1.1(5)
C1 C2 C5 C8 . . -178.9(3)
C3 C2 C5 C7 . . 120.8(4)
C1 C2 C5 C7 . . -59.2(4)
C3 C4 C9 O2 4 4 -43.0(9)
C3 C4 C9 O2 . 4 137.1(6)
C3 C4 C9 O2 4 . -137.1(6)
C3 C4 C9 O2 . . 43.0(9)
C4 C9 O2 O2 . 4 117.4(9)
